data_2225455
loop_
_publ_author_name
'Ourahou, S.'
'Chammache, M.'
'Zouihri, H.'
'Essassi, El Mokhtar'
'Ng, Seik Weng'

_publ_section_title
;
 Ethyl
 2-hydroxy-5,11-dioxopyrrolo[2,1-<i>c</i>][1,4]benzodiazepine-10-acetate
;
_journal_coeditor_code BT5201
_journal_issue 4
_journal_name_full 'Acta Crystallographica Section E'
_journal_page_first o733
_journal_paper_doi 10.1107/S1600536810006914
_journal_volume 66
_journal_year 2010
_chemical_formula_iupac 'C16 H18 N2 O5'
_chemical_formula_moiety 'C16 H18 N2 O5'
_chemical_formula_sum 'C16 H18 N2 O5'
_chemical_formula_weight 318.32
_chemical_name_systematic
;
Ethyl 2-hydroxy-5,11-dioxopyrrolo[2,1-<i>c</i>][1,4]benzodiazepine-10-acetate
;
_space_group_IT_number 19
_symmetry_cell_setting orthorhombic
_symmetry_space_group_name_Hall 'P 2ac 2ab'
_symmetry_space_group_name_H-M 'P 21 21 21'
_atom_sites_solution_hydrogens geom
_atom_sites_solution_primary direct
_atom_sites_solution_secondary difmap
_audit_creation_method SHELXL-97
_cell_angle_alpha 90.00
_cell_angle_beta 90.00
_cell_angle_gamma 90.00
_cell_formula_units_Z 4
_cell_length_a 8.5503(2)
_cell_length_b 9.6580(2)
_cell_length_c 18.2734(4)
_cell_measurement_reflns_used 6127
_cell_measurement_temperature 293(2)
_cell_measurement_theta_max 32.7
_cell_measurement_theta_min 2.2
_cell_volume 1509.00(6)
_computing_cell_refinement 'SAINT (Bruker, 2005)'
_computing_data_collection 'APEX2 (Bruker, 2005)'
_computing_data_reduction 'SAINT (Bruker, 2005)'
_computing_molecular_graphics 'X-SEED (Barbour, 2001)'
_computing_publication_material 'publCIF (Westrip, 2010)'
_computing_structure_refinement 'SHELXL97 (Sheldrick, 2008)'
_computing_structure_solution 'SHELXS97 (Sheldrick, 2008)'
_diffrn_ambient_temperature 293(2)
_diffrn_measured_fraction_theta_full 0.955
_diffrn_measured_fraction_theta_max 0.955
_diffrn_measurement_device_type 'Bruker APEXII diffractometer'
_diffrn_measurement_method '\f and \w scans'
_diffrn_radiation_monochromator graphite
_diffrn_radiation_source 'fine-focus sealed tube'
_diffrn_radiation_type MoK\a
_diffrn_radiation_wavelength 0.71073
_diffrn_reflns_av_R_equivalents 0.0243
_diffrn_reflns_av_sigmaI/netI 0.0170
_diffrn_reflns_limit_h_max 9
_diffrn_reflns_limit_h_min -10
_diffrn_reflns_limit_k_max 12
_diffrn_reflns_limit_k_min -12
_diffrn_reflns_limit_l_max 23
_diffrn_reflns_limit_l_min -23
_diffrn_reflns_number 11809
_diffrn_reflns_theta_full 27.49
_diffrn_reflns_theta_max 27.49
_diffrn_reflns_theta_min 3.07
_diffrn_standards_decay_% 0
_diffrn_standards_interval_count 0
_diffrn_standards_interval_time 0
_diffrn_standards_number 0
_exptl_absorpt_coefficient_mu 0.105
_exptl_absorpt_correction_type none
_exptl_crystal_colour Colorless
_exptl_crystal_density_diffrn 1.401
_exptl_crystal_density_method 'not measured'
_exptl_crystal_description Block
_exptl_crystal_F_000 672
_exptl_crystal_size_max 0.3
_exptl_crystal_size_mid 0.3
_exptl_crystal_size_min 0.3
_refine_diff_density_max 0.209
_refine_diff_density_min -0.172
_refine_ls_extinction_method none
_refine_ls_goodness_of_fit_ref 1.036
_refine_ls_hydrogen_treatment mixed
_refine_ls_matrix_type full
_refine_ls_number_parameters 213
_refine_ls_number_reflns 1907
_refine_ls_number_restraints 1
_refine_ls_restrained_S_all 1.035
_refine_ls_R_factor_all 0.0355
_refine_ls_R_factor_gt 0.0324
_refine_ls_shift/su_max 0.001
_refine_ls_shift/su_mean 0.001
_refine_ls_structure_factor_coef Fsqd
_refine_ls_weighting_details 'calc w=1/[\s^2^(Fo^2^)+(0.0709P)^2^+0.1392P] where P=(Fo^2^+2Fc^2^)/3'
_refine_ls_weighting_scheme calc
_refine_ls_wR_factor_gt 0.0935
_refine_ls_wR_factor_ref 0.0982
_reflns_number_gt 1765
_reflns_number_total 1907
_reflns_threshold_expression I>2\s(I)
_cod_data_source_file bt5201.cif
_cod_data_source_block I
_cod_depositor_comments
;
The following automatic conversions were performed:
'_symmetry_cell_setting' value 'Orthorhombic' changed to 'orthorhombic'
according to '/home/saulius/struct/CIF-dictionaries/cif_core.dic'
dictionary named 'cif_core.dic' version 2.4.1 from
2010-06-29.

'_exptl_absorpt_correction_type' value 'None' changed to
'none' according to '/home/saulius/struct/CIF-dictionaries/cif_core.dic'
dictionary named 'cif_core.dic' version 2.4.1 from 2010-06-29.

Automatic conversion script
Id: cif_fix_enum 1527 2010-12-29 10:47:43Z saulius 
;
_cod_database_code 2225455
_cod_database_fobs_code 2225455

loop_
_symmetry_equiv_pos_as_xyz
'x, y, z'
'-x+1/2, -y, z+1/2'
'-x, y+1/2, -z+1/2'
'x+1/2, -y+1/2, -z'

loop_
_atom_site_type_symbol
_atom_site_label
_atom_site_fract_x
_atom_site_fract_y
_atom_site_fract_z
_atom_site_U_iso_or_equiv
_atom_site_adp_type
_atom_site_calc_flag
_atom_site_refinement_flags
_atom_site_occupancy
_atom_site_disorder_assembly
_atom_site_disorder_group
O O1 -0.0674(2) 1.16444(16) -0.01855(9) 0.0502(4) Uani d . 1 . .
O O2 0.1577(2) 1.04456(15) 0.23744(7) 0.0480(4) Uani d . 1 . .
O O3 0.2180(2) 1.50177(16) 0.09188(10) 0.0577(5) Uani d D 1 . .
H H3 0.277(3) 1.452(3) 0.0664(16) 0.077(10) Uiso d D 1 . .
O O4 0.25606(19) 0.66847(14) 0.26892(8) 0.0426(4) Uani d . 1 . .
O O5 0.4250(2) 0.8107(2) 0.21372(11) 0.0677(6) Uani d . 1 . .
N N1 0.0805(2) 1.20584(14) 0.08027(8) 0.0306(4) Uani d . 1 . .
N N2 0.1825(2) 0.92800(14) 0.13177(7) 0.0299(3) Uani d . 1 . .
C C1 0.2136(2) 0.92042(17) 0.05498(9) 0.0275(4) Uani d . 1 . .
C C2 0.3094(3) 0.81259(19) 0.03067(10) 0.0386(4) Uani d . 1 . .
H H2 0.3605 0.7567 0.0645 0.046 Uiso calc R 1 . .
C C3 0.3287(3) 0.7885(2) -0.04302(12) 0.0478(6) Uani d . 1 . .
H H3A 0.3932 0.7168 -0.0586 0.057 Uiso calc R 1 . .
C C4 0.2530(3) 0.8699(2) -0.09410(11) 0.0495(6) Uani d . 1 . .
H H4 0.2638 0.8517 -0.1438 0.059 Uiso calc R 1 . .
C C5 0.1614(3) 0.9784(2) -0.07053(9) 0.0395(5) Uani d . 1 . .
H H5 0.1116 1.0338 -0.1050 0.047 Uiso calc R 1 . .
C C6 0.1411(2) 1.00772(17) 0.00397(8) 0.0289(4) Uani d . 1 . .
C C7 0.0428(2) 1.13048(18) 0.02157(9) 0.0325(4) Uani d . 1 . .
C C8 0.0024(3) 1.33736(19) 0.09788(12) 0.0403(4) Uani d . 1 . .
H H8A -0.0890 1.3219 0.1282 0.048 Uiso calc R 1 . .
H H8B -0.0292 1.3855 0.0537 0.048 Uiso calc R 1 . .
C C9 0.1259(3) 1.41889(18) 0.13900(11) 0.0385(5) Uani d . 1 . .
H H9 0.0747 1.4784 0.1752 0.046 Uiso calc R 1 . .
C C10 0.2186(3) 1.30721(18) 0.17856(11) 0.0383(4) Uani d . 1 . .
H H10A 0.1717 1.2869 0.2257 0.046 Uiso calc R 1 . .
H H10B 0.3256 1.3371 0.1863 0.046 Uiso calc R 1 . .
C C11 0.2141(2) 1.17906(16) 0.12901(9) 0.0270(3) Uani d . 1 . .
H H11 0.3111 1.1711 0.1008 0.032 Uiso calc R 1 . .
C C12 0.1830(2) 1.04664(17) 0.17179(8) 0.0292(4) Uani d . 1 . .
C C13 0.1586(3) 0.79979(17) 0.17246(10) 0.0333(4) Uani d . 1 . .
H H13A 0.1398 0.7249 0.1382 0.040 Uiso calc R 1 . .
H H13B 0.0663 0.8092 0.2029 0.040 Uiso calc R 1 . .
C C14 0.2970(3) 0.76303(19) 0.22022(10) 0.0353(4) Uani d . 1 . .
C C15 0.3801(3) 0.6167(3) 0.31610(14) 0.0548(6) Uani d . 1 . .
H H15A 0.4280 0.6929 0.3425 0.066 Uiso calc R 1 . .
H H15B 0.4602 0.5718 0.2869 0.066 Uiso calc R 1 . .
C C16 0.3116(4) 0.5171(3) 0.36799(15) 0.0711(9) Uani d . 1 . .
H H16A 0.3933 0.4765 0.3970 0.107 Uiso calc R 1 . .
H H16B 0.2580 0.4457 0.3414 0.107 Uiso calc R 1 . .
H H16C 0.2390 0.5641 0.3994 0.107 Uiso calc R 1 . .

loop_
_atom_site_aniso_label
_atom_site_aniso_U_11
_atom_site_aniso_U_22
_atom_site_aniso_U_33
_atom_site_aniso_U_12
_atom_site_aniso_U_13
_atom_site_aniso_U_23
O1 0.0530(10) 0.0443(7) 0.0533(8) 0.0063(8) -0.0280(8) 0.0017(7)
O2 0.0756(12) 0.0458(7) 0.0226(6) -0.0069(8) 0.0034(6) 0.0001(5)
O3 0.0718(13) 0.0293(6) 0.0720(11) -0.0031(8) 0.0311(10) 0.0004(7)
O4 0.0435(9) 0.0418(7) 0.0425(7) -0.0019(7) -0.0044(6) 0.0179(6)
O5 0.0443(10) 0.0727(12) 0.0861(13) -0.0162(10) -0.0148(9) 0.0430(10)
N1 0.0319(9) 0.0271(7) 0.0328(7) 0.0039(6) -0.0047(6) 0.0007(5)
N2 0.0402(10) 0.0256(6) 0.0240(6) -0.0003(6) 0.0007(6) 0.0043(5)
C1 0.0333(10) 0.0243(7) 0.0250(7) -0.0037(7) 0.0014(6) -0.0006(6)
C2 0.0468(13) 0.0303(8) 0.0387(9) 0.0031(9) 0.0036(9) -0.0004(7)
C3 0.0591(16) 0.0382(9) 0.0462(11) 0.0012(10) 0.0159(11) -0.0116(8)
C4 0.0744(17) 0.0461(10) 0.0279(8) -0.0115(11) 0.0115(10) -0.0091(8)
C5 0.0553(14) 0.0376(9) 0.0255(8) -0.0098(9) -0.0031(8) 0.0026(7)
C6 0.0348(10) 0.0267(7) 0.0250(7) -0.0057(7) -0.0024(7) 0.0008(6)
C7 0.0371(11) 0.0287(8) 0.0316(8) -0.0007(7) -0.0070(7) 0.0061(6)
C8 0.0391(12) 0.0301(8) 0.0516(10) 0.0083(8) 0.0007(9) 0.0006(8)
C9 0.0464(13) 0.0264(8) 0.0428(10) 0.0008(8) 0.0135(9) -0.0059(7)
C10 0.0432(12) 0.0319(8) 0.0398(9) -0.0016(8) 0.0003(9) -0.0115(7)
C11 0.0292(10) 0.0258(7) 0.0259(7) -0.0001(7) -0.0024(6) -0.0019(6)
C12 0.0322(10) 0.0314(7) 0.0239(7) -0.0010(7) -0.0028(7) 0.0007(6)
C13 0.0387(11) 0.0300(8) 0.0311(8) -0.0042(7) -0.0018(7) 0.0077(6)
C14 0.0365(12) 0.0328(8) 0.0366(9) -0.0016(8) -0.0015(8) 0.0095(7)
C15 0.0501(15) 0.0564(12) 0.0579(13) 0.0070(12) -0.0091(11) 0.0248(11)
C16 0.080(2) 0.0770(17) 0.0566(14) 0.0242(17) 0.0073(14) 0.0332(13)

loop_
_atom_type_symbol
_atom_type_description
_atom_type_scat_dispersion_real
_atom_type_scat_dispersion_imag
_atom_type_scat_source
C C 0.0033 0.0000 'International Tables Vol C Tables 4.2.6.8 and 6.1.1.4'
H H 0.0000 0.0000 'International Tables Vol C Tables 4.2.6.8 and 6.1.1.4'
N N 0.0061 0.0000 'International Tables Vol C Tables 4.2.6.8 and 6.1.1.4'
O O 0.0106 0.0000 'International Tables Vol C Tables 4.2.6.8 and 6.1.1.4'

loop_
_geom_angle_atom_site_label_1
_geom_angle_atom_site_label_2
_geom_angle_atom_site_label_3
_geom_angle_site_symmetry_1
_geom_angle_site_symmetry_3
_geom_angle
_geom_angle_publ_flag
C9 O3 H3 . . 110(2) ?
C14 O4 C15 . . 116.28(18) ?
C7 N1 C11 . . 125.27(15) ?
C7 N1 C8 . . 122.48(16) ?
C11 N1 C8 . . 111.83(14) ?
C12 N2 C1 . . 124.78(13) ?
C12 N2 C13 . . 116.22(13) ?
C1 N2 C13 . . 118.86(13) ?
C2 C1 C6 . . 119.74(15) ?
C2 C1 N2 . . 117.34(16) ?
C6 C1 N2 . . 122.65(16) ?
C3 C2 C1 . . 120.47(19) ?
C3 C2 H2 . . 119.8 ?
C1 C2 H2 . . 119.8 ?
C4 C3 C2 . . 120.6(2) ?
C4 C3 H3A . . 119.7 ?
C2 C3 H3A . . 119.7 ?
C3 C4 C5 . . 119.21(18) ?
C3 C4 H4 . . 120.4 ?
C5 C4 H4 . . 120.4 ?
C4 C5 C6 . . 121.87(19) ?
C4 C5 H5 . . 119.1 ?
C6 C5 H5 . . 119.1 ?
C5 C6 C1 . . 118.02(17) ?
C5 C6 C7 . . 116.15(16) ?
C1 C6 C7 . . 125.82(14) ?
O1 C7 N1 . . 120.98(18) ?
O1 C7 C6 . . 120.85(16) ?
N1 C7 C6 . . 118.12(16) ?
N1 C8 C9 . . 103.94(16) ?
N1 C8 H8A . . 111.0 ?
C9 C8 H8A . . 111.0 ?
N1 C8 H8B . . 111.0 ?
C9 C8 H8B . . 111.0 ?
H8A C8 H8B . . 109.0 ?
O3 C9 C8 . . 112.32(18) ?
O3 C9 C10 . . 113.62(19) ?
C8 C9 C10 . . 103.30(14) ?
O3 C9 H9 . . 109.1 ?
C8 C9 H9 . . 109.1 ?
C10 C9 H9 . . 109.1 ?
C9 C10 C11 . . 106.17(15) ?
C9 C10 H10A . . 110.5 ?
C11 C10 H10A . . 110.5 ?
C9 C10 H10B . . 110.5 ?
C11 C10 H10B . . 110.5 ?
H10A C10 H10B . . 108.7 ?
N1 C11 C12 . . 108.85(15) ?
N1 C11 C10 . . 103.58(14) ?
C12 C11 C10 . . 112.28(13) ?
N1 C11 H11 . . 110.6 ?
C12 C11 H11 . . 110.6 ?
C10 C11 H11 . . 110.6 ?
O2 C12 N2 . . 120.99(15) ?
O2 C12 C11 . . 123.37(15) ?
N2 C12 C11 . . 115.62(13) ?
N2 C13 C14 . . 112.56(16) ?
N2 C13 H13A . . 109.1 ?
C14 C13 H13A . . 109.1 ?
N2 C13 H13B . . 109.1 ?
C14 C13 H13B . . 109.1 ?
H13A C13 H13B . . 107.8 ?
O5 C14 O4 . . 125.18(19) ?
O5 C14 C13 . . 124.73(17) ?
O4 C14 C13 . . 110.08(18) ?
O4 C15 C16 . . 108.4(2) ?
O4 C15 H15A . . 110.0 ?
C16 C15 H15A . . 110.0 ?
O4 C15 H15B . . 110.0 ?
C16 C15 H15B . . 110.0 ?
H15A C15 H15B . . 108.4 ?
C15 C16 H16A . . 109.5 ?
C15 C16 H16B . . 109.5 ?
H16A C16 H16B . . 109.5 ?
C15 C16 H16C . . 109.5 ?
H16A C16 H16C . . 109.5 ?
H16B C16 H16C . . 109.5 ?

loop_
_geom_bond_atom_site_label_1
_geom_bond_atom_site_label_2
_geom_bond_site_symmetry_2
_geom_bond_distance
_geom_bond_publ_flag
O1 C7 . 1.238(2) ?
O2 C12 . 1.219(2) ?
O3 C9 . 1.415(2) ?
O3 H3 . 0.841(10) ?
O4 C14 . 1.322(2) ?
O4 C15 . 1.455(3) ?
O5 C14 . 1.193(3) ?
N1 C7 . 1.336(2) ?
N1 C11 . 1.471(2) ?
N1 C8 . 1.471(2) ?
N2 C12 . 1.359(2) ?
N2 C1 . 1.430(2) ?
N2 C13 . 1.459(2) ?
C1 C2 . 1.397(3) ?
C1 C6 . 1.402(2) ?
C2 C3 . 1.376(3) ?
C2 H2 . 0.9300 ?
C3 C4 . 1.381(3) ?
C3 H3A . 0.9300 ?
C4 C5 . 1.377(3) ?
C4 H4 . 0.9300 ?
C5 C6 . 1.401(2) ?
C5 H5 . 0.9300 ?
C6 C7 . 1.489(3) ?
C8 C9 . 1.517(3) ?
C8 H8A . 0.9700 ?
C8 H8B . 0.9700 ?
C9 C10 . 1.521(3) ?
C9 H9 . 0.9800 ?
C10 C11 . 1.534(2) ?
C10 H10A . 0.9700 ?
C10 H10B . 0.9700 ?
C11 C12 . 1.522(2) ?
C11 H11 . 0.9800 ?
C13 C14 . 1.513(3) ?
C13 H13A . 0.9700 ?
C13 H13B . 0.9700 ?
C15 C16 . 1.472(3) ?
C15 H15A . 0.9700 ?
C15 H15B . 0.9700 ?
C16 H16A . 0.9600 ?
C16 H16B . 0.9600 ?
C16 H16C . 0.9600 ?

loop_
_geom_hbond_atom_site_label_D
_geom_hbond_atom_site_label_H
_geom_hbond_atom_site_label_A
_geom_hbond_site_symmetry_A
_geom_hbond_distance_DH
_geom_hbond_distance_HA
_geom_hbond_distance_DA
_geom_hbond_angle_DHA
_geom_hbond_publ_flag
O3 H3 O1 4_575 0.840(10) 1.950(10) 2.782(2) 173(4) yes

loop_
_geom_torsion_atom_site_label_1
_geom_torsion_atom_site_label_2
_geom_torsion_atom_site_label_3
_geom_torsion_atom_site_label_4
_geom_torsion_site_symmetry_1
_geom_torsion_site_symmetry_2
_geom_torsion_site_symmetry_3
_geom_torsion_site_symmetry_4
_geom_torsion
_geom_torsion_publ_flag
C12 N2 C1 C2 . . . . 137.2(2) ?
C13 N2 C1 C2 . . . . -38.4(3) ?
C12 N2 C1 C6 . . . . -48.8(3) ?
C13 N2 C1 C6 . . . . 135.63(19) ?
C6 C1 C2 C3 . . . . -2.3(3) ?
N2 C1 C2 C3 . . . . 171.88(19) ?
C1 C2 C3 C4 . . . . -0.4(3) ?
C2 C3 C4 C5 . . . . 1.9(4) ?
C3 C4 C5 C6 . . . . -0.8(3) ?
C4 C5 C6 C1 . . . . -1.8(3) ?
C4 C5 C6 C7 . . . . 178.27(19) ?
C2 C1 C6 C5 . . . . 3.3(3) ?
N2 C1 C6 C5 . . . . -170.55(18) ?
C2 C1 C6 C7 . . . . -176.78(18) ?
N2 C1 C6 C7 . . . . 9.4(3) ?
C11 N1 C7 O1 . . . . -176.41(17) ?
C8 N1 C7 O1 . . . . -4.5(3) ?
C11 N1 C7 C6 . . . . 1.1(3) ?
C8 N1 C7 C6 . . . . 173.01(16) ?
C5 C6 C7 O1 . . . . 32.0(3) ?
C1 C6 C7 O1 . . . . -147.9(2) ?
C5 C6 C7 N1 . . . . -145.53(19) ?
C1 C6 C7 N1 . . . . 34.6(3) ?
C7 N1 C8 C9 . . . . -151.47(18) ?
C11 N1 C8 C9 . . . . 21.4(2) ?
N1 C8 C9 O3 . . . . 90.74(19) ?
N1 C8 C9 C10 . . . . -32.09(19) ?
O3 C9 C10 C11 . . . . -90.0(2) ?
C8 C9 C10 C11 . . . . 32.0(2) ?
C7 N1 C11 C12 . . . . -69.2(2) ?
C8 N1 C11 C12 . . . . 118.12(16) ?
C7 N1 C11 C10 . . . . 171.13(18) ?
C8 N1 C11 C10 . . . . -1.53(19) ?
C9 C10 C11 N1 . . . . -19.1(2) ?
C9 C10 C11 C12 . . . . -136.39(17) ?
C1 N2 C12 O2 . . . . -178.8(2) ?
C13 N2 C12 O2 . . . . -3.2(3) ?
C1 N2 C12 C11 . . . . 2.2(3) ?
C13 N2 C12 C11 . . . . 177.84(17) ?
N1 C11 C12 O2 . . . . -111.0(2) ?
C10 C11 C12 O2 . . . . 3.1(3) ?
N1 C11 C12 N2 . . . . 68.0(2) ?
C10 C11 C12 N2 . . . . -177.93(18) ?
C12 N2 C13 C14 . . . . -69.9(2) ?
C1 N2 C13 C14 . . . . 106.03(19) ?
C15 O4 C14 O5 . . . . -2.1(3) ?
C15 O4 C14 C13 . . . . 176.49(19) ?
N2 C13 C14 O5 . . . . -17.2(3) ?
N2 C13 C14 O4 . . . . 164.23(16) ?
C14 O4 C15 C16 . . . . 177.9(2) ?

loop_
_cod_related_entry_id
_cod_related_entry_database
_cod_related_entry_code
1 ChemSpider 24744572
